data_7056198
loop_
_publ_author_name
'Qiu, Ya-Ru'
'Zhang, Ru-Fen'
'Zhang, Shaoliang'
'Cheng, Shuang'
'Li, Qianli'
'Ma, Chunlin'

_publ_section_title
;
 Novel organotin(IV) Complexes derived from 4-fluorophenyl- selenoacetic
 acid: synthesis, characterization and in vitro cytostatic activity
 evaluation
;
_journal_name_full 'New J. Chem.'
_journal_paper_doi 10.1039/C7NJ00500H
_journal_year 2017
_chemical_formula_sum 'C40 H66 F2 O4 S2 Sn2'
_chemical_formula_weight 950.42
_space_group_crystal_system triclinic
_space_group_IT_number 2
_space_group_name_Hall '-P 1'
_space_group_name_H-M_alt 'P -1'
_symmetry_space_group_name_Hall '-P 1'
_symmetry_space_group_name_H-M 'P -1'
_atom_sites_solution_hydrogens geom
_audit_creation_method SHELXL-2014/7
_audit_update_record
;
2017-05-10 deposited with the CCDC.
2017-05-18 downloaded from the CCDC.
;
_cell_angle_alpha 87.2930(10)
_cell_angle_beta 90.023(2)
_cell_angle_gamma 68.535(11)
_cell_formula_units_Z 2
_cell_length_a 10.5943(9)
_cell_length_b 14.4760(13)
_cell_length_c 16.9105(14)
_cell_measurement_reflns_used 2324
_cell_measurement_temperature 298(2)
_cell_measurement_theta_max 28.1865
_cell_measurement_theta_min 2.3715
_cell_volume 2410.4(4)
_computing_cell_refinement 'Bruker SMART'
_computing_data_collection 'Bruker SMART'
_computing_data_reduction 'Bruker SAINT'
_computing_molecular_graphics 'Bruker SHELXTL'
_computing_publication_material 'Bruker SHELXTL'
_computing_structure_refinement 'SHELXL-2014/7 (Sheldrick, 2014)'
_computing_structure_solution 'SHELXS-97 (Sheldrick, 1990)'
_diffrn_ambient_temperature 298(2)
_diffrn_measured_fraction_theta_full 0.972
_diffrn_measured_fraction_theta_max 0.972
_diffrn_measurement_device_type 'CCD area detector'
_diffrn_measurement_method 'phi and omega scans'
_diffrn_radiation_type MoK\a
_diffrn_radiation_wavelength 0.71073
_diffrn_reflns_av_R_equivalents 0.0667
_diffrn_reflns_av_unetI/netI 0.1836
_diffrn_reflns_Laue_measured_fraction_full 0.972
_diffrn_reflns_Laue_measured_fraction_max 0.972
_diffrn_reflns_limit_h_max 12
_diffrn_reflns_limit_h_min -11
_diffrn_reflns_limit_k_max 17
_diffrn_reflns_limit_k_min -17
_diffrn_reflns_limit_l_max 18
_diffrn_reflns_limit_l_min -20
_diffrn_reflns_number 11635
_diffrn_reflns_point_group_measured_fraction_full 0.972
_diffrn_reflns_point_group_measured_fraction_max 0.972
_diffrn_reflns_theta_full 25.019
_diffrn_reflns_theta_max 25.019
_diffrn_reflns_theta_min 2.372
_exptl_absorpt_coefficient_mu 1.163
_exptl_absorpt_correction_T_max 0.8926
_exptl_absorpt_correction_T_min 0.6728
_exptl_absorpt_correction_type multi-scan
_exptl_absorpt_process_details sadabs
_exptl_crystal_colour colourless
_exptl_crystal_density_diffrn 1.309
_exptl_crystal_description block
_exptl_crystal_F_000 976
_exptl_crystal_size_max 0.370
_exptl_crystal_size_mid 0.110
_exptl_crystal_size_min 0.100
_refine_diff_density_max 0.763
_refine_diff_density_min -1.161
_refine_diff_density_rms 0.144
_refine_ls_extinction_method none
_refine_ls_goodness_of_fit_ref 1.237
_refine_ls_hydrogen_treatment constr
_refine_ls_matrix_type full
_refine_ls_number_parameters 451
_refine_ls_number_reflns 8277
_refine_ls_number_restraints 1070
_refine_ls_restrained_S_all 1.261
_refine_ls_R_factor_all 0.2374
_refine_ls_R_factor_gt 0.1224
_refine_ls_shift/su_max 0.009
_refine_ls_shift/su_mean 0.000
_refine_ls_structure_factor_coef Fsqd
_refine_ls_weighting_details 'w=1/[\s^2^(Fo^2^)+(0.0998P)^2^] where P=(Fo^2^+2Fc^2^)/3'
_refine_ls_weighting_scheme calc
_refine_ls_wR_factor_gt 0.2919
_refine_ls_wR_factor_ref 0.3180
_reflns_Friedel_coverage 0.000
_reflns_number_gt 3006
_reflns_number_total 8277
_reflns_threshold_expression 'I > 2\s(I)'
_cod_data_source_file c7nj00500h2.cif
_cod_data_source_block 160921a
_cod_database_code 7056198
_shelx_shelxl_version_number 2014/7
_shelx_space_group_comment
;
The symmetry employed for this shelxl refinement is uniquely defined
by the following loop, which should always be used as a source of
symmetry information in preference to the above space-group names.
They are only intended as comments.
;
_shelx_estimated_absorpt_t_min 0.673
_shelx_estimated_absorpt_t_max 0.893

loop_
_space_group_symop_operation_xyz
'x, y, z'
'-x, -y, -z'

loop_
_atom_site_label
_atom_site_type_symbol
_atom_site_fract_x
_atom_site_fract_y
_atom_site_fract_z
_atom_site_U_iso_or_equiv
_atom_site_adp_type
_atom_site_occupancy
_atom_site_site_symmetry_order
_atom_site_calc_flag
_atom_site_refinement_flags_posn
_atom_site_refinement_flags_adp
Sn1 Sn 0.77808(13) 0.40217(10) 0.21540(8) 0.0866(6) Uani 1 1 d . U
Sn2 Sn 0.27961(12) 0.40009(10) 0.29772(8) 0.0836(5) Uani 1 1 d . U
F1 F 0.817(2) -0.0554(14) 0.0394(10) 0.277(8) Uani 1 1 d D U
F2 F 0.352(2) -0.0440(14) 0.5065(11) 0.276(8) Uani 1 1 d D U
O1 O 0.6273(15) 0.4032(11) 0.1271(8) 0.121(3) Uani 1 1 d . U
O2 O 0.4699(13) 0.3990(10) 0.2112(9) 0.111(3) Uani 1 1 d . U
O3 O 0.1268(15) 0.4001(11) 0.3842(8) 0.124(3) Uani 1 1 d . U
O4 O -0.0289(13) 0.4017(10) 0.3025(9) 0.109(3) Uani 1 1 d . U
S1 S 0.4875(8) 0.3678(6) -0.0184(4) 0.155(2) Uani 1 1 d . U
S2 S -0.0106(8) 0.3675(6) 0.5336(4) 0.148(2) Uani 1 1 d . U
C1 C 0.805(2) 0.2657(15) 0.2708(13) 0.130(4) Uani 1 1 d D U
H1A H 0.8937 0.2432 0.2968 0.156 Uiso 1 1 calc R U
H1B H 0.7392 0.2787 0.3126 0.156 Uiso 1 1 calc R U
C2 C 0.798(3) 0.1761(15) 0.2290(13) 0.148(5) Uani 1 1 d D U
H2A H 0.8664 0.1572 0.1887 0.178 Uiso 1 1 calc R U
H2B H 0.7097 0.1943 0.2031 0.178 Uiso 1 1 calc R U
C3 C 0.820(3) 0.0864(17) 0.2886(15) 0.189(8) Uani 1 1 d D U
H3A H 0.9025 0.0730 0.3198 0.227 Uiso 1 1 calc R U
H3B H 0.7446 0.1008 0.3243 0.227 Uiso 1 1 calc R U
C4 C 0.832(4) -0.0025(19) 0.2416(19) 0.249(11) Uani 1 1 d D U
H4A H 0.8461 -0.0592 0.2771 0.374 Uiso 1 1 calc R U
H4B H 0.7501 0.0114 0.2111 0.374 Uiso 1 1 calc R U
H4C H 0.9074 -0.0163 0.2066 0.374 Uiso 1 1 calc R U
C5 C 0.899(2) 0.4158(17) 0.1161(14) 0.143(5) Uani 1 1 d D U
H5A H 0.8406 0.4625 0.0764 0.172 Uiso 1 1 calc R U
H5B H 0.9655 0.4422 0.1336 0.172 Uiso 1 1 calc R U
C6 C 0.970(2) 0.3177(17) 0.0796(14) 0.160(6) Uani 1 1 d D U
H6A H 0.9059 0.3019 0.0474 0.192 Uiso 1 1 calc R U
H6B H 1.0041 0.2660 0.1214 0.192 Uiso 1 1 calc R U
C7 C 1.091(2) 0.318(2) 0.0271(16) 0.197(8) Uani 1 1 d D U
H7A H 1.1145 0.3761 0.0354 0.237 Uiso 1 1 calc R U
H7B H 1.1711 0.2586 0.0375 0.237 Uiso 1 1 calc R U
C8 C 1.038(3) 0.322(3) -0.0504(16) 0.243(12) Uani 1 1 d D U
H8A H 1.1042 0.3222 -0.0887 0.364 Uiso 1 1 calc R U
H8B H 1.0141 0.2642 -0.0564 0.364 Uiso 1 1 calc R U
H8C H 0.9580 0.3806 -0.0584 0.364 Uiso 1 1 calc R U
C9 C 0.663(2) 0.5371(14) 0.2676(13) 0.126(4) Uani 1 1 d D U
H9A H 0.5668 0.5519 0.2590 0.151 Uiso 1 1 calc R U
H9B H 0.6812 0.5313 0.3242 0.151 Uiso 1 1 calc R U
C10 C 0.703(2) 0.6205(15) 0.2291(15) 0.149(6) Uani 1 1 d D U
H10A H 0.7944 0.6102 0.2468 0.179 Uiso 1 1 calc R U
H10B H 0.7054 0.6138 0.1722 0.179 Uiso 1 1 calc R U
C11 C 0.613(3) 0.7258(16) 0.2450(18) 0.178(8) Uani 1 1 d D U
H11A H 0.5804 0.7280 0.2987 0.214 Uiso 1 1 calc R U
H11B H 0.5354 0.7472 0.2091 0.214 Uiso 1 1 calc R U
C12 C 0.689(3) 0.797(2) 0.2345(17) 0.203(11) Uani 1 1 d D U
H12A H 0.6299 0.8627 0.2450 0.305 Uiso 1 1 calc R U
H12B H 0.7657 0.7761 0.2707 0.305 Uiso 1 1 calc R U
H12C H 0.7207 0.7954 0.1812 0.305 Uiso 1 1 calc R U
C13 C 0.410(2) 0.4147(16) 0.3928(12) 0.131(4) Uani 1 1 d D U
H13A H 0.4861 0.4275 0.3692 0.157 Uiso 1 1 calc R U
H13B H 0.3593 0.4720 0.4223 0.157 Uiso 1 1 calc R U
C14 C 0.465(2) 0.3252(16) 0.4498(13) 0.153(6) Uani 1 1 d D U
H14A H 0.5200 0.2682 0.4210 0.184 Uiso 1 1 calc R U
H14B H 0.3901 0.3106 0.4723 0.184 Uiso 1 1 calc R U
C15 C 0.552(3) 0.3404(18) 0.5175(15) 0.176(7) Uani 1 1 d D U
H15A H 0.6067 0.3769 0.4968 0.211 Uiso 1 1 calc R U
H15B H 0.4932 0.3795 0.5572 0.211 Uiso 1 1 calc R U
C16 C 0.643(3) 0.243(2) 0.5548(19) 0.245(13) Uani 1 1 d D U
H16A H 0.6958 0.2547 0.5966 0.368 Uiso 1 1 calc R U
H16B H 0.5890 0.2074 0.5760 0.368 Uiso 1 1 calc R U
H16C H 0.7024 0.2048 0.5157 0.368 Uiso 1 1 calc R U
C17 C 0.161(2) 0.5360(14) 0.2382(13) 0.121(4) Uani 1 1 d D U
H17A H 0.1656 0.5269 0.1817 0.145 Uiso 1 1 calc R U
H17B H 0.0670 0.5525 0.2531 0.145 Uiso 1 1 calc R U
C18 C 0.203(2) 0.6247(14) 0.2549(15) 0.140(5) Uani 1 1 d D U
H18A H 0.2245 0.6203 0.3110 0.168 Uiso 1 1 calc R U
H18B H 0.2863 0.6150 0.2270 0.168 Uiso 1 1 calc R U
C19 C 0.110(2) 0.7269(15) 0.2353(17) 0.172(7) Uani 1 1 d D U
H19A H 0.0381 0.7442 0.2734 0.206 Uiso 1 1 calc R U
H19B H 0.0693 0.7285 0.1837 0.206 Uiso 1 1 calc R U
C20 C 0.173(3) 0.8070(19) 0.234(2) 0.236(12) Uani 1 1 d D U
H20A H 0.1034 0.8706 0.2202 0.354 Uiso 1 1 calc R U
H20B H 0.2109 0.8083 0.2848 0.354 Uiso 1 1 calc R U
H20C H 0.2423 0.7925 0.1948 0.354 Uiso 1 1 calc R U
C21 C 0.312(2) 0.2613(14) 0.2516(13) 0.132(4) Uani 1 1 d D U
H21A H 0.2531 0.2733 0.2055 0.158 Uiso 1 1 calc R U
H21B H 0.4047 0.2364 0.2327 0.158 Uiso 1 1 calc R U
C22 C 0.294(2) 0.1785(14) 0.3011(13) 0.147(5) Uani 1 1 d D U
H22A H 0.2015 0.1993 0.3190 0.176 Uiso 1 1 calc R U
H22B H 0.3539 0.1629 0.3473 0.176 Uiso 1 1 calc R U
C23 C 0.328(3) 0.0823(15) 0.2506(14) 0.178(8) Uani 1 1 d D U
H23A H 0.2485 0.0827 0.2218 0.213 Uiso 1 1 calc R U
H23B H 0.4002 0.0765 0.2137 0.213 Uiso 1 1 calc R U
C24 C 0.373(3) -0.0013(18) 0.3164(18) 0.226(10) Uani 1 1 d D U
H24A H 0.3968 -0.0646 0.2931 0.339 Uiso 1 1 calc R U
H24B H 0.4505 0.0012 0.3444 0.339 Uiso 1 1 calc R U
H24C H 0.3003 0.0074 0.3525 0.339 Uiso 1 1 calc R U
C25 C 0.507(2) 0.4048(17) 0.1466(15) 0.114(4) Uani 1 1 d . U
C26 C 0.412(2) 0.4055(19) 0.0691(14) 0.144(5) Uani 1 1 d . U
H26A H 0.3472 0.4728 0.0600 0.172 Uiso 1 1 calc R U
H26B H 0.3608 0.3640 0.0834 0.172 Uiso 1 1 calc R U
C27 C 0.574(2) 0.2506(17) -0.0014(7) 0.161(5) Uani 1 1 d D U
C28 C 0.524(2) 0.1803(17) 0.0334(11) 0.187(6) Uani 1 1 d D U
H28 H 0.4330 0.2027 0.0476 0.225 Uiso 1 1 calc R U
C29 C 0.603(2) 0.0778(17) 0.0479(12) 0.201(6) Uani 1 1 d D U
H29 H 0.5647 0.0352 0.0718 0.242 Uiso 1 1 calc R U
C30 C 0.738(2) 0.0423(16) 0.0259(11) 0.202(7) Uani 1 1 d D U
C31 C 0.797(2) 0.1081(16) -0.0094(13) 0.209(7) Uani 1 1 d D U
H31 H 0.8868 0.0852 -0.0243 0.251 Uiso 1 1 calc R U
C32 C 0.712(3) 0.2107(17) -0.0210(12) 0.184(5) Uani 1 1 d D U
H32 H 0.7503 0.2539 -0.0430 0.221 Uiso 1 1 calc R U
C33 C 0.008(3) 0.4016(18) 0.3661(17) 0.124(4) Uani 1 1 d . U
C34 C -0.081(2) 0.4067(18) 0.4370(13) 0.136(5) Uani 1 1 d . U
H34A H -0.1365 0.3682 0.4257 0.163 Uiso 1 1 calc R U
H34B H -0.1423 0.4753 0.4393 0.163 Uiso 1 1 calc R U
C35 C 0.085(2) 0.2440(16) 0.5213(8) 0.148(5) Uani 1 1 d D U
C36 C 0.214(2) 0.2136(17) 0.5524(10) 0.172(5) Uani 1 1 d D U
H36 H 0.2429 0.2583 0.5776 0.207 Uiso 1 1 calc R U
C37 C 0.299(2) 0.1187(16) 0.5461(11) 0.189(6) Uani 1 1 d D U
H37 H 0.3873 0.0995 0.5659 0.227 Uiso 1 1 calc R U
C38 C 0.260(2) 0.0496(15) 0.5115(11) 0.184(6) Uani 1 1 d D U
C39 C 0.133(2) 0.0744(16) 0.4774(12) 0.182(6) Uani 1 1 d D U
H39 H 0.1061 0.0288 0.4518 0.218 Uiso 1 1 calc R U
C40 C 0.047(2) 0.1735(17) 0.4842(12) 0.166(5) Uani 1 1 d D U
H40 H -0.0407 0.1937 0.4629 0.199 Uiso 1 1 calc R U

loop_
_atom_site_aniso_label
_atom_site_aniso_U_11
_atom_site_aniso_U_22
_atom_site_aniso_U_33
_atom_site_aniso_U_23
_atom_site_aniso_U_13
_atom_site_aniso_U_12
Sn1 0.0621(9) 0.1012(11) 0.1007(11) -0.0039(8) 0.0117(7) -0.0351(8)
Sn2 0.0586(9) 0.0943(10) 0.1004(11) 0.0018(8) -0.0078(7) -0.0319(8)
F1 0.275(15) 0.225(14) 0.276(14) 0.018(13) 0.015(13) -0.029(13)
F2 0.258(15) 0.213(13) 0.292(14) 0.027(13) -0.010(13) -0.014(13)
O1 0.102(6) 0.144(6) 0.129(6) 0.002(5) 0.010(5) -0.060(5)
O2 0.084(5) 0.126(5) 0.128(6) 0.002(5) 0.000(5) -0.045(5)
O3 0.105(6) 0.137(6) 0.140(6) 0.003(5) -0.001(5) -0.055(5)
O4 0.081(6) 0.130(7) 0.129(7) -0.001(6) -0.002(6) -0.055(5)
S1 0.163(6) 0.172(6) 0.132(5) 0.004(4) -0.019(4) -0.064(5)
S2 0.154(5) 0.162(5) 0.133(5) -0.014(4) 0.021(4) -0.063(5)
C1 0.104(7) 0.142(7) 0.145(8) -0.007(7) -0.005(7) -0.047(7)
C2 0.124(9) 0.152(9) 0.157(9) 0.005(8) -0.005(8) -0.039(9)
C3 0.168(13) 0.172(13) 0.202(14) 0.010(11) -0.002(13) -0.035(13)
C4 0.249(19) 0.183(16) 0.253(19) -0.037(14) 0.014(18) -0.002(18)
C5 0.120(8) 0.149(8) 0.160(8) -0.010(8) 0.020(8) -0.048(7)
C6 0.135(10) 0.163(10) 0.174(10) -0.002(10) 0.025(9) -0.045(9)
C7 0.179(14) 0.187(13) 0.211(14) -0.005(14) 0.026(12) -0.049(13)
C8 0.22(2) 0.23(2) 0.226(17) 0.00(2) -0.008(17) -0.022(19)
C9 0.103(7) 0.133(7) 0.149(8) -0.009(7) 0.005(7) -0.053(7)
C10 0.123(10) 0.141(10) 0.169(10) -0.006(10) 0.001(9) -0.033(9)
C11 0.151(13) 0.168(14) 0.203(13) -0.020(13) -0.019(13) -0.043(12)
C12 0.19(2) 0.24(2) 0.175(19) 0.012(19) -0.078(18) -0.086(19)
C13 0.106(7) 0.142(7) 0.149(8) 0.000(7) -0.010(7) -0.050(7)
C14 0.128(10) 0.163(10) 0.156(10) -0.003(9) -0.020(9) -0.040(9)
C15 0.155(13) 0.180(13) 0.183(13) -0.018(12) -0.044(12) -0.050(12)
C16 0.20(2) 0.25(2) 0.23(2) -0.05(2) -0.06(2) -0.02(2)
C17 0.095(7) 0.129(7) 0.148(7) 0.014(7) 0.010(6) -0.055(6)
C18 0.114(9) 0.137(9) 0.160(9) 0.009(9) 0.004(8) -0.037(8)
C19 0.152(13) 0.156(13) 0.200(13) 0.034(12) 0.010(12) -0.053(12)
C20 0.25(2) 0.18(2) 0.27(2) 0.09(2) 0.03(2) -0.087(19)
C21 0.105(7) 0.136(7) 0.148(7) 0.012(7) 0.010(7) -0.039(6)
C22 0.119(8) 0.141(8) 0.163(9) 0.007(8) 0.009(8) -0.029(8)
C23 0.157(13) 0.152(13) 0.180(13) 0.027(12) 0.008(12) -0.010(12)
C24 0.208(16) 0.184(15) 0.230(16) 0.015(15) 0.008(15) -0.009(15)
C25 0.096(7) 0.128(7) 0.126(7) 0.002(7) -0.005(7) -0.052(6)
C26 0.122(8) 0.158(8) 0.150(8) 0.007(8) -0.002(8) -0.052(8)
C27 0.147(8) 0.166(8) 0.162(8) 0.003(8) 0.003(8) -0.050(8)
C28 0.172(9) 0.182(9) 0.182(9) 0.008(9) 0.001(9) -0.037(9)
C29 0.182(11) 0.189(11) 0.203(10) 0.004(10) 0.003(10) -0.033(10)
C30 0.184(11) 0.184(11) 0.205(10) 0.008(10) 0.013(10) -0.030(10)
C31 0.190(11) 0.190(11) 0.206(10) 0.019(10) 0.010(10) -0.025(10)
C32 0.171(9) 0.178(9) 0.183(8) 0.008(8) 0.003(8) -0.043(8)
C33 0.103(7) 0.136(7) 0.139(7) 0.003(7) 0.004(7) -0.050(6)
C34 0.116(8) 0.143(8) 0.155(9) 0.001(8) 0.005(8) -0.055(8)
C35 0.136(8) 0.147(8) 0.162(8) 0.010(8) -0.005(7) -0.058(7)
C36 0.162(9) 0.157(9) 0.187(9) 0.002(8) -0.006(8) -0.047(8)
C37 0.169(10) 0.171(10) 0.202(10) 0.005(10) -0.023(10) -0.035(10)
C38 0.171(10) 0.154(10) 0.199(10) 0.009(10) -0.017(10) -0.031(10)
C39 0.165(10) 0.163(10) 0.211(10) 0.003(10) -0.009(10) -0.054(10)
C40 0.152(8) 0.153(8) 0.181(8) 0.006(8) -0.008(8) -0.043(8)

loop_
_atom_type_symbol
_atom_type_description
_atom_type_scat_dispersion_real
_atom_type_scat_dispersion_imag
_atom_type_scat_source
C C 0.0033 0.0016 'International Tables Vol C Tables 4.2.6.8 and 6.1.1.4'
H H 0.0000 0.0000 'International Tables Vol C Tables 4.2.6.8 and 6.1.1.4'
F F 0.0171 0.0103 'International Tables Vol C Tables 4.2.6.8 and 6.1.1.4'
O O 0.0106 0.0060 'International Tables Vol C Tables 4.2.6.8 and 6.1.1.4'
S S 0.1246 0.1234 'International Tables Vol C Tables 4.2.6.8 and 6.1.1.4'
Sn Sn -0.6537 1.4246 'International Tables Vol C Tables 4.2.6.8 and 6.1.1.4'

loop_
_geom_angle_atom_site_label_1
_geom_angle_atom_site_label_2
_geom_angle_atom_site_label_3
_geom_angle
_geom_angle_site_symmetry_3
C1 Sn1 C9 121.5(9) .
C1 Sn1 C5 121.6(9) .
C9 Sn1 C5 115.6(8) .
C1 Sn1 O1 97.5(7) .
C9 Sn1 O1 97.7(7) .
C5 Sn1 O1 85.8(8) .
C1 Sn1 O4 86.0(7) 1_655
C9 Sn1 O4 85.8(7) 1_655
C5 Sn1 O4 86.8(7) 1_655
O1 Sn1 O4 172.6(5) 1_655
C21 Sn2 C17 122.9(8) .
C21 Sn2 O3 98.2(7) .
C17 Sn2 O3 95.8(7) .
C21 Sn2 C13 120.7(8) .
C17 Sn2 C13 114.3(8) .
O3 Sn2 C13 90.0(7) .
C21 Sn2 O2 84.2(7) .
C17 Sn2 O2 87.5(7) .
O3 Sn2 O2 173.9(5) .
C13 Sn2 O2 84.0(7) .
C25 O1 Sn1 122.2(14) .
C25 O2 Sn2 147.2(15) .
C33 O3 Sn2 124.1(16) .
C33 O4 Sn1 145.8(18) 1_455
C27 S1 C26 104.1(11) .
C35 S2 C34 101.3(10) .
C2 C1 Sn1 124.8(15) .
C1 C2 C3 111.2(17) .
C4 C3 C2 107.8(19) .
C6 C5 Sn1 112.2(15) .
C5 C6 C7 112.7(19) .
C8 C7 C6 102(2) .
C10 C9 Sn1 108.2(14) .
C11 C10 C9 116.8(18) .
C10 C11 C12 111(2) .
C14 C13 Sn2 114.7(14) .
C13 C14 C15 112.9(18) .
C16 C15 C14 111.2(19) .
C18 C17 Sn2 115.0(14) .
C19 C18 C17 120.6(18) .
C18 C19 C20 117(2) .
C22 C21 Sn2 121.5(15) .
C21 C22 C23 110.1(17) .
C24 C23 C22 101.3(17) .
O2 C25 O1 126(2) .
O2 C25 C26 121(2) .
O1 C25 C26 113(2) .
C25 C26 S1 119.2(17) .
C32 C27 C28 114.2(19) .
C32 C27 S1 120.4(19) .
C28 C27 S1 125.3(19) .
C29 C28 C27 124(2) .
C30 C29 C28 119.0(19) .
F1 C30 C29 120.6(17) .
F1 C30 C31 118.9(17) .
C29 C30 C31 120.5(18) .
C30 C31 C32 117.6(19) .
C27 C32 C31 125(2) .
O4 C33 O3 124(3) .
O4 C33 C34 123(3) .
O3 C33 C34 114(2) .
C33 C34 S2 121.4(18) .
C36 C35 C40 117.7(19) .
C36 C35 S2 114.0(18) .
C40 C35 S2 128.2(18) .
C37 C36 C35 119.7(19) .
C36 C37 C38 122(2) .
F2 C38 C37 118.5(17) .
F2 C38 C39 119.6(17) .
C37 C38 C39 121.8(18) .
C38 C39 C40 114.9(18) .
C35 C40 C39 123.7(19) .

loop_
_geom_bond_atom_site_label_1
_geom_bond_atom_site_label_2
_geom_bond_distance
_geom_bond_site_symmetry_2
Sn1 C1 2.07(2) .
Sn1 C9 2.12(2) .
Sn1 C5 2.16(2) .
Sn1 O1 2.181(14) .
Sn1 O4 2.518(14) 1_655
Sn2 C21 2.10(2) .
Sn2 C17 2.114(19) .
Sn2 O3 2.182(15) .
Sn2 C13 2.19(2) .
Sn2 O2 2.487(15) .
F1 C30 1.363(16) .
F2 C38 1.356(16) .
O1 C25 1.31(2) .
O2 C25 1.17(2) .
O3 C33 1.29(3) .
O4 C33 1.14(2) .
O4 Sn1 2.518(14) 1_455
S1 C27 1.62(2) .
S1 C26 1.70(2) .
S2 C35 1.72(2) .
S2 C34 1.77(2) .
C1 C2 1.532(16) .
C2 C3 1.552(17) .
C3 C4 1.512(18) .
C5 C6 1.506(17) .
C6 C7 1.562(17) .
C7 C8 1.421(18) .
C9 C10 1.538(16) .
C10 C11 1.509(17) .
C11 C12 1.523(18) .
C13 C14 1.510(16) .
C14 C15 1.541(17) .
C15 C16 1.493(17) .
C17 C18 1.541(16) .
C18 C19 1.466(16) .
C19 C20 1.528(18) .
C21 C22 1.499(16) .
C22 C23 1.595(17) .
C23 C24 1.543(17) .
C25 C26 1.65(3) .
C27 C32 1.398(17) .
C27 C28 1.421(17) .
C28 C29 1.421(17) .
C29 C30 1.389(17) .
C30 C31 1.425(17) .
C31 C32 1.432(17) .
C33 C34 1.52(3) .
C35 C36 1.370(16) .
C35 C40 1.400(17) .
C36 C37 1.348(16) .
C37 C38 1.371(17) .
C38 C39 1.376(17) .
C39 C40 1.400(16) .

loop_
_geom_torsion_atom_site_label_1
_geom_torsion_atom_site_label_2
_geom_torsion_atom_site_label_3
_geom_torsion_atom_site_label_4
_geom_torsion
_geom_torsion_site_symmetry_1
Sn1 C1 C2 C3 -178.9(18) .
C1 C2 C3 C4 -172(3) .
Sn1 C5 C6 C7 -161.6(17) .
C5 C6 C7 C8 -106(3) .
Sn1 C9 C10 C11 167.7(18) .
C9 C10 C11 C12 157(2) .
Sn2 C13 C14 C15 -177.8(18) .
C13 C14 C15 C16 -160(3) .
Sn2 C17 C18 C19 -164(2) .
C17 C18 C19 C20 -165(2) .
Sn2 C21 C22 C23 -179.3(16) .
C21 C22 C23 C24 153(2) .
Sn2 O2 C25 O1 177.4(14) .
Sn2 O2 C25 C26 -9(4) .
Sn1 O1 C25 O2 -6(3) .
Sn1 O1 C25 C26 179.9(12) .
O2 C25 C26 S1 -156(2) .
O1 C25 C26 S1 19(3) .
C27 S1 C26 C25 66(2) .
C26 S1 C27 C32 -129.4(13) .
C26 S1 C27 C28 50.2(12) .
C32 C27 C28 C29 0.0(10) .
S1 C27 C28 C29 -179.7(7) .
C27 C28 C29 C30 -1.1(16) .
C28 C29 C30 F1 179.5(12) .
C28 C29 C30 C31 1(2) .
F1 C30 C31 C32 -178.5(14) .
C29 C30 C31 C32 0(2) .
C28 C27 C32 C31 1.2(16) .
S1 C27 C32 C31 -179.1(11) .
C30 C31 C32 C27 -1(2) .
Sn1 O4 C33 O3 179.1(13) 1_455
Sn1 O4 C33 C34 -3(5) 1_455
Sn2 O3 C33 O4 1(4) .
Sn2 O3 C33 C34 -176.9(14) .
O4 C33 C34 S2 160(2) .
O3 C33 C34 S2 -22(3) .
C35 S2 C34 C33 -61(2) .
C34 S2 C35 C36 132.9(11) .
C34 S2 C35 C40 -46.9(12) .
C40 C35 C36 C37 0.2(9) .
S2 C35 C36 C37 -179.6(7) .
C35 C36 C37 C38 -2.0(15) .
C36 C37 C38 F2 179.1(11) .
C36 C37 C38 C39 3(2) .
F2 C38 C39 C40 -178.4(12) .
C37 C38 C39 C40 -2.8(19) .
C36 C35 C40 C39 0.2(14) .
S2 C35 C40 C39 180.0(9) .
C38 C39 C40 C35 1.1(18) .
